data_7237692
loop_
_publ_author_name
'Yan, Ning'
'Detz, Remko J.'
'Govindarajan, Nitish'
'Koelewijn, Jacobus M.'
'Hua, Bin'
'Li, Peng'
'Meijer, Evert Jan'
'Reek, Joost N. H.'

_publ_section_title
;
 Selective surface functionalization generating site-isolated Ir on a
 MnOx/N-doped carbon composite for robust electrocatalytic water oxidation
;
_journal_issue 40
_journal_name_full 'Journal of Materials Chemistry A'
_journal_page_first 23098
_journal_paper_doi 10.1039/C9TA08447A
_journal_volume 7
_journal_year 2019
_chemical_formula_moiety 'C20 H35 Cl2 Ir N2 O3 Si'
_chemical_formula_sum 'C20 H35 Cl2 Ir N2 O3 Si'
_chemical_formula_weight 642.69
_space_group_IT_number 19
_space_group_name_Hall 'P 2ac 2ab'
_space_group_name_H-M_alt 'P 21 21 21'
_symmetry_cell_setting orthorhombic
_symmetry_space_group_name_Hall 'P 2ac 2ab'
_symmetry_space_group_name_H-M 'P 21 21 21'
_atom_sites_solution_hydrogens geom
_atom_sites_solution_primary direct
_atom_sites_solution_secondary difmap
_audit_creation_method SHELXL-97
_audit_update_record
;
2016-12-09 deposited with the CCDC.	2019-09-23 downloaded from the CCDC.
;
_cell_angle_alpha 90.00
_cell_angle_beta 90.00
_cell_angle_gamma 90.00
_cell_formula_units_Z 4
_cell_length_a 8.6297(3)
_cell_length_b 15.3157(5)
_cell_length_c 18.4968(6)
_cell_measurement_reflns_used 9896
_cell_measurement_temperature 150(2)
_cell_measurement_theta_max 27.50
_cell_measurement_theta_min 2.20
_cell_volume 2444.72(14)
_computing_cell_refinement 'SAINT V7.68A'
_computing_data_collection Apex2
_computing_data_reduction 'SAINT V7.68A, SADABS-2008/1'
_computing_structure_refinement 'SHELXL-97 (Sheldrick, 2008)'
_computing_structure_solution 'SHELXS-97 (Sheldrick, 2008)'
_diffrn_ambient_temperature 150(2)
_diffrn_measured_fraction_theta_full 1.000
_diffrn_measured_fraction_theta_max 1.000
_diffrn_measurement_device_type 'Bruker Kappa ApexII'
_diffrn_measurement_method '\f and \w scans'
_diffrn_radiation_monochromator graphite
_diffrn_radiation_source 'fine-focus sealed tube'
_diffrn_radiation_type MoK\a
_diffrn_radiation_wavelength 0.71073
_diffrn_reflns_av_R_equivalents 0.0185
_diffrn_reflns_av_sigmaI/netI 0.0115
_diffrn_reflns_limit_h_max 10
_diffrn_reflns_limit_h_min -11
_diffrn_reflns_limit_k_max 19
_diffrn_reflns_limit_k_min -19
_diffrn_reflns_limit_l_max 23
_diffrn_reflns_limit_l_min -24
_diffrn_reflns_number 41172
_diffrn_reflns_theta_full 27.50
_diffrn_reflns_theta_max 27.50
_diffrn_reflns_theta_min 1.73
_exptl_absorpt_coefficient_mu 5.752
_exptl_absorpt_correction_T_max 0.7456
_exptl_absorpt_correction_T_min 0.5177
_exptl_absorpt_correction_type multi-scan
_exptl_absorpt_process_details SADABS-2008/1
_exptl_crystal_colour yellow
_exptl_crystal_density_diffrn 1.746
_exptl_crystal_density_method 'not measured'
_exptl_crystal_description needle
_exptl_crystal_F_000 1272
_exptl_crystal_size_max 0.37
_exptl_crystal_size_mid 0.16
_exptl_crystal_size_min 0.10
_refine_diff_density_max 0.854
_refine_diff_density_min -0.436
_refine_diff_density_rms 0.063
_refine_ls_abs_structure_details 'Flack H D (1983), Acta Cryst. A39, 876-881'
_refine_ls_abs_structure_Flack -0.017(3)
_refine_ls_extinction_method none
_refine_ls_goodness_of_fit_ref 1.084
_refine_ls_hydrogen_treatment constr
_refine_ls_matrix_type full
_refine_ls_number_parameters 272
_refine_ls_number_reflns 5598
_refine_ls_number_restraints 0
_refine_ls_restrained_S_all 1.084
_refine_ls_R_factor_all 0.0143
_refine_ls_R_factor_gt 0.0129
_refine_ls_shift/su_max 0.003
_refine_ls_shift/su_mean 0.000
_refine_ls_structure_factor_coef Fsqd
_refine_ls_weighting_details 'calc w=1/[\s^2^(Fo^2^)+(0.0151P)^2^+1.4650P] where P=(Fo^2^+2Fc^2^)/3'
_refine_ls_weighting_scheme calc
_refine_ls_wR_factor_gt 0.0306
_refine_ls_wR_factor_ref 0.0313
_reflns_number_gt 5418
_reflns_number_total 5598
_reflns_threshold_expression I>2\s(I)
_cod_data_source_file c9ta08447a2.cif
_cod_data_source_block l0193a
_cod_database_code 7237692

loop_
_symmetry_equiv_pos_as_xyz
'x, y, z'
'-x+1/2, -y, z+1/2'
'x+1/2, -y+1/2, -z'
'-x, y+1/2, -z+1/2'

loop_
_atom_site_label
_atom_site_type_symbol
_atom_site_fract_x
_atom_site_fract_y
_atom_site_fract_z
_atom_site_U_iso_or_equiv
_atom_site_adp_type
_atom_site_occupancy
_atom_site_symmetry_multiplicity
_atom_site_calc_flag
_atom_site_refinement_flags
Ir1 Ir 0.623963(10) 0.673320(5) 0.688934(4) 0.01848(3) Uani 1 1 d .
Cl1 Cl 0.40526(7) 0.77076(4) 0.70642(3) 0.02622(13) Uani 1 1 d .
Cl2 Cl 0.43721(8) 0.56497(4) 0.64874(3) 0.02688(13) Uani 1 1 d .
Si1 Si 0.41489(9) 0.38685(5) 0.42357(4) 0.02931(16) Uani 1 1 d .
O1 O 0.2448(2) 0.41715(13) 0.45294(11) 0.0333(4) Uani 1 1 d .
O2 O 0.4348(3) 0.28110(13) 0.42958(14) 0.0456(6) Uani 1 1 d .
O3 O 0.4238(2) 0.42339(16) 0.34165(11) 0.0394(5) Uani 1 1 d .
N1 N 0.6840(2) 0.79706(14) 0.56100(12) 0.0264(4) Uani 1 1 d .
N2 N 0.7074(2) 0.66392(15) 0.52782(11) 0.0258(4) Uani 1 1 d .
C1 C 0.7004(3) 0.59398(17) 0.78412(15) 0.0287(6) Uani 1 1 d .
C2 C 0.6879(3) 0.68073(17) 0.80621(14) 0.0269(5) Uani 1 1 d .
C3 C 0.7876(3) 0.73373(18) 0.76080(14) 0.0288(6) Uani 1 1 d .
C4 C 0.8671(3) 0.67555(19) 0.71230(13) 0.0319(5) Uani 1 1 d .
C5 C 0.8075(3) 0.58875(18) 0.72401(16) 0.0308(6) Uani 1 1 d .
C6 C 0.6194(4) 0.51662(18) 0.81689(16) 0.0424(6) Uani 1 1 d .
H6A H 0.5496 0.5365 0.8553 0.064 Uiso 1 1 calc R
H6B H 0.6964 0.4765 0.8372 0.064 Uiso 1 1 calc R
H6C H 0.5594 0.4864 0.7795 0.064 Uiso 1 1 calc R
C7 C 0.5904(4) 0.7164(2) 0.86658(15) 0.0394(7) Uani 1 1 d .
H7A H 0.5133 0.6727 0.8809 0.059 Uiso 1 1 calc R
H7B H 0.5374 0.7695 0.8502 0.059 Uiso 1 1 calc R
H7C H 0.6567 0.7304 0.9080 0.059 Uiso 1 1 calc R
C8 C 0.8205(4) 0.8285(2) 0.77360(18) 0.0491(8) Uani 1 1 d .
H8A H 0.8849 0.8348 0.8169 0.074 Uiso 1 1 calc R
H8B H 0.7227 0.8599 0.7805 0.074 Uiso 1 1 calc R
H8C H 0.8754 0.8527 0.7318 0.074 Uiso 1 1 calc R
C9 C 0.9901(4) 0.7008(3) 0.65942(19) 0.0506(9) Uani 1 1 d .
H9A H 1.0901 0.7047 0.6844 0.076 Uiso 1 1 calc R
H9B H 0.9646 0.7576 0.6381 0.076 Uiso 1 1 calc R
H9C H 0.9964 0.6567 0.6212 0.076 Uiso 1 1 calc R
C10 C 0.8613(4) 0.50372(19) 0.69271(18) 0.0505(8) Uani 1 1 d .
H10A H 0.9265 0.5150 0.6504 0.076 Uiso 1 1 calc R
H10B H 0.7712 0.4689 0.6783 0.076 Uiso 1 1 calc R
H10C H 0.9213 0.4717 0.7291 0.076 Uiso 1 1 calc R
C11 C 0.6642(3) 0.71354(15) 0.58554(13) 0.0221(5) Uani 1 1 d .
C12 C 0.7393(3) 0.7978(2) 0.49071(15) 0.0330(6) Uani 1 1 d .
H12 H 0.7633 0.8479 0.4626 0.040 Uiso 1 1 calc R
C13 C 0.7524(3) 0.7153(2) 0.47005(14) 0.0313(6) Uani 1 1 d .
H13 H 0.7865 0.6952 0.4241 0.038 Uiso 1 1 calc R
C14 C 0.6613(4) 0.87688(17) 0.60213(16) 0.0374(7) Uani 1 1 d .
H14A H 0.6166 0.8627 0.6494 0.056 Uiso 1 1 calc R
H14B H 0.5907 0.9156 0.5758 0.056 Uiso 1 1 calc R
H14C H 0.7612 0.9062 0.6089 0.056 Uiso 1 1 calc R
C15 C 0.7083(3) 0.56850(18) 0.52401(15) 0.0274(6) Uani 1 1 d .
H15A H 0.6942 0.5443 0.5732 0.033 Uiso 1 1 calc R
H15B H 0.8100 0.5485 0.5057 0.033 Uiso 1 1 calc R
C16 C 0.5801(3) 0.53384(17) 0.47470(14) 0.0275(5) Uani 1 1 d .
H16A H 0.5979 0.5547 0.4247 0.033 Uiso 1 1 calc R
H16B H 0.4787 0.5566 0.4911 0.033 Uiso 1 1 calc R
C17 C 0.5770(3) 0.43375(18) 0.47549(16) 0.0327(6) Uani 1 1 d .
H17A H 0.5697 0.4135 0.5262 0.039 Uiso 1 1 calc R
H17B H 0.6757 0.4116 0.4553 0.039 Uiso 1 1 calc R
C18 C 0.1887(4) 0.4048(2) 0.52462(18) 0.0475(8) Uani 1 1 d .
H18A H 0.1576 0.3437 0.5311 0.071 Uiso 1 1 calc R
H18B H 0.0991 0.4429 0.5328 0.071 Uiso 1 1 calc R
H18C H 0.2707 0.4193 0.5593 0.071 Uiso 1 1 calc R
C19 C 0.3258(4) 0.2198(2) 0.4032(2) 0.0524(9) Uani 1 1 d .
H19A H 0.2241 0.2316 0.4247 0.079 Uiso 1 1 calc R
H19B H 0.3592 0.1607 0.4161 0.079 Uiso 1 1 calc R
H19C H 0.3187 0.2248 0.3504 0.079 Uiso 1 1 calc R
C20 C 0.2983(4) 0.4264(2) 0.29151(15) 0.0357(7) Uani 1 1 d .
H20A H 0.2552 0.3677 0.2854 0.054 Uiso 1 1 calc R
H20B H 0.3358 0.4481 0.2448 0.054 Uiso 1 1 calc R
H20C H 0.2177 0.4657 0.3099 0.054 Uiso 1 1 calc R

loop_
_atom_site_aniso_label
_atom_site_aniso_U_11
_atom_site_aniso_U_22
_atom_site_aniso_U_33
_atom_site_aniso_U_23
_atom_site_aniso_U_13
_atom_site_aniso_U_12
Ir1 0.01898(4) 0.01795(4) 0.01852(4) 0.00085(3) -0.00148(4) -0.00184(4)
Cl1 0.0258(3) 0.0278(3) 0.0251(3) 0.0012(2) 0.0008(2) 0.0037(2)
Cl2 0.0280(3) 0.0277(3) 0.0250(3) -0.0010(2) -0.0020(2) -0.0085(2)
Si1 0.0287(4) 0.0270(3) 0.0322(4) -0.0046(3) -0.0025(3) 0.0018(3)
O1 0.0315(10) 0.0337(10) 0.0346(11) 0.0048(8) 0.0034(9) 0.0037(8)
O2 0.0386(12) 0.0285(10) 0.0695(15) -0.0090(11) -0.0129(11) 0.0042(9)
O3 0.0277(11) 0.0617(14) 0.0290(10) -0.0022(10) -0.0021(8) -0.0055(9)
N1 0.0258(11) 0.0274(10) 0.0261(11) 0.0060(9) -0.0019(9) -0.0045(8)
N2 0.0217(10) 0.0326(12) 0.0231(10) 0.0006(9) 0.0012(8) -0.0023(9)
C1 0.0288(14) 0.0293(13) 0.0280(13) 0.0041(11) -0.0105(11) -0.0033(11)
C2 0.0261(11) 0.0303(12) 0.0243(11) 0.0022(12) -0.0075(10) -0.0040(10)
C3 0.0271(14) 0.0320(14) 0.0271(13) 0.0040(10) -0.0072(11) -0.0056(11)
C4 0.0189(11) 0.0477(14) 0.0291(11) 0.0072(11) -0.0071(10) -0.0019(15)
C5 0.0281(14) 0.0338(14) 0.0305(14) -0.0018(11) -0.0116(11) 0.0050(11)
C6 0.0462(16) 0.0381(13) 0.0428(15) 0.0191(13) -0.0134(18) -0.0106(15)
C7 0.0435(19) 0.0487(17) 0.0260(13) -0.0058(12) -0.0021(12) 0.0055(14)
C8 0.064(2) 0.0346(15) 0.0491(18) 0.0040(15) -0.0209(15) -0.0190(16)
C9 0.0235(15) 0.084(3) 0.0440(18) 0.0168(17) 0.0020(13) -0.0032(15)
C10 0.058(2) 0.0448(16) 0.0489(17) -0.0106(14) -0.018(2) 0.0264(16)
C11 0.0184(12) 0.0245(11) 0.0233(11) 0.0003(9) -0.0020(9) -0.0019(9)
C12 0.0298(14) 0.0434(15) 0.0257(13) 0.0114(11) -0.0010(11) -0.0106(12)
C13 0.0255(14) 0.0487(16) 0.0197(12) 0.0023(11) 0.0031(10) -0.0074(12)
C14 0.050(2) 0.0219(12) 0.0408(15) 0.0061(11) 0.0033(13) -0.0048(12)
C15 0.0247(13) 0.0311(13) 0.0264(13) -0.0060(11) -0.0013(10) 0.0053(11)
C16 0.0264(13) 0.0307(13) 0.0253(12) -0.0054(10) -0.0025(10) 0.0045(10)
C17 0.0329(15) 0.0299(13) 0.0353(15) -0.0037(11) -0.0073(11) 0.0042(11)
C18 0.0486(19) 0.0528(19) 0.0411(18) 0.0070(15) 0.0160(15) -0.0003(16)
C19 0.045(2) 0.0313(16) 0.081(3) -0.0034(16) -0.0152(17) -0.0026(14)
C20 0.0359(15) 0.0451(16) 0.0260(14) -0.0071(12) -0.0059(11) -0.0007(13)

loop_
_atom_type_symbol
_atom_type_description
_atom_type_scat_dispersion_real
_atom_type_scat_dispersion_imag
_atom_type_scat_source
C C 0.0033 0.0016 'International Tables Vol C Tables 4.2.6.8 and 6.1.1.4'
H H 0.0000 0.0000 'International Tables Vol C Tables 4.2.6.8 and 6.1.1.4'
Cl Cl 0.1484 0.1585 'International Tables Vol C Tables 4.2.6.8 and 6.1.1.4'
Ir Ir -1.4442 7.9887 'International Tables Vol C Tables 4.2.6.8 and 6.1.1.4'
N N 0.0061 0.0033 'International Tables Vol C Tables 4.2.6.8 and 6.1.1.4'
O O 0.0106 0.0060 'International Tables Vol C Tables 4.2.6.8 and 6.1.1.4'
Si Si 0.0817 0.0704 'International Tables Vol C Tables 4.2.6.8 and 6.1.1.4'

loop_
_geom_angle_atom_site_label_1
_geom_angle_atom_site_label_2
_geom_angle_atom_site_label_3
_geom_angle
C11 Ir1 C4 91.01(9)
C11 Ir1 C5 109.88(11)
C4 Ir1 C5 39.29(11)
C11 Ir1 C3 109.77(10)
C4 Ir1 C3 39.17(11)
C5 Ir1 C3 65.66(11)
C11 Ir1 C1 148.37(10)
C4 Ir1 C1 64.00(10)
C5 Ir1 C1 38.50(11)
C3 Ir1 C1 63.49(10)
C11 Ir1 C2 148.27(9)
C4 Ir1 C2 64.07(9)
C5 Ir1 C2 63.65(10)
C3 Ir1 C2 38.52(9)
C1 Ir1 C2 36.26(9)
C11 Ir1 Cl1 94.11(7)
C4 Ir1 Cl1 136.44(8)
C5 Ir1 Cl1 154.73(8)
C3 Ir1 Cl1 99.43(8)
C1 Ir1 Cl1 117.25(8)
C2 Ir1 Cl1 91.80(7)
C11 Ir1 Cl2 91.85(7)
C4 Ir1 Cl2 136.24(8)
C5 Ir1 Cl2 99.78(8)
C3 Ir1 Cl2 156.82(7)
C1 Ir1 Cl2 93.74(7)
C2 Ir1 Cl2 119.61(7)
Cl1 Ir1 Cl2 86.84(2)
O3 Si1 O2 113.71(14)
O3 Si1 O1 104.85(11)
O2 Si1 O1 110.72(12)
O3 Si1 C17 108.50(12)
O2 Si1 C17 105.76(12)
O1 Si1 C17 113.48(12)
C18 O1 Si1 125.3(2)
C19 O2 Si1 124.4(2)
C20 O3 Si1 125.75(19)
C11 N1 C12 111.2(2)
C11 N1 C14 126.6(2)
C12 N1 C14 122.1(2)
C11 N2 C13 111.4(2)
C11 N2 C15 126.6(2)
C13 N2 C15 122.0(2)
C2 C1 C5 109.1(2)
C2 C1 C6 126.7(3)
C5 C1 C6 124.3(3)
C2 C1 Ir1 71.97(15)
C5 C1 Ir1 67.31(15)
C6 C1 Ir1 127.45(19)
C1 C2 C3 108.5(2)
C1 C2 C7 127.4(3)
C3 C2 C7 124.0(2)
C1 C2 Ir1 71.77(15)
C3 C2 Ir1 67.30(14)
C7 C2 Ir1 126.87(18)
C4 C3 C2 107.3(2)
C4 C3 C8 127.5(3)
C2 C3 C8 124.3(3)
C4 C3 Ir1 70.16(15)
C2 C3 Ir1 74.19(14)
C8 C3 Ir1 129.8(2)
C3 C4 C5 107.9(2)
C3 C4 C9 125.9(3)
C5 C4 C9 126.2(3)
C3 C4 Ir1 70.67(15)
C5 C4 Ir1 70.52(15)
C9 C4 Ir1 124.61(19)
C4 C5 C1 107.0(2)
C4 C5 C10 129.3(3)
C1 C5 C10 122.8(3)
C4 C5 Ir1 70.19(15)
C1 C5 Ir1 74.20(16)
C10 C5 Ir1 129.5(2)
C1 C6 H6A 109.5
C1 C6 H6B 109.5
H6A C6 H6B 109.5
C1 C6 H6C 109.5
H6A C6 H6C 109.5
H6B C6 H6C 109.5
C2 C7 H7A 109.5
C2 C7 H7B 109.5
H7A C7 H7B 109.5
C2 C7 H7C 109.5
H7A C7 H7C 109.5
H7B C7 H7C 109.5
C3 C8 H8A 109.5
C3 C8 H8B 109.5
H8A C8 H8B 109.5
C3 C8 H8C 109.5
H8A C8 H8C 109.5
H8B C8 H8C 109.5
C4 C9 H9A 109.5
C4 C9 H9B 109.5
H9A C9 H9B 109.5
C4 C9 H9C 109.5
H9A C9 H9C 109.5
H9B C9 H9C 109.5
C5 C10 H10A 109.5
C5 C10 H10B 109.5
H10A C10 H10B 109.5
C5 C10 H10C 109.5
H10A C10 H10C 109.5
H10B C10 H10C 109.5
N2 C11 N1 103.1(2)
N2 C11 Ir1 127.81(18)
N1 C11 Ir1 127.95(18)
C13 C12 N1 107.0(2)
C13 C12 H12 126.5
N1 C12 H12 126.5
C12 C13 N2 107.2(2)
C12 C13 H13 126.4
N2 C13 H13 126.4
N1 C14 H14A 109.5
N1 C14 H14B 109.5
H14A C14 H14B 109.5
N1 C14 H14C 109.5
H14A C14 H14C 109.5
H14B C14 H14C 109.5
N2 C15 C16 111.8(2)
N2 C15 H15A 109.2
C16 C15 H15A 109.2
N2 C15 H15B 109.2
C16 C15 H15B 109.2
H15A C15 H15B 107.9
C15 C16 C17 110.8(2)
C15 C16 H16A 109.5
C17 C16 H16A 109.5
C15 C16 H16B 109.5
C17 C16 H16B 109.5
H16A C16 H16B 108.1
C16 C17 Si1 113.47(19)
C16 C17 H17A 108.9
Si1 C17 H17A 108.9
C16 C17 H17B 108.9
Si1 C17 H17B 108.9
H17A C17 H17B 107.7
O1 C18 H18A 109.5
O1 C18 H18B 109.5
H18A C18 H18B 109.5
O1 C18 H18C 109.5
H18A C18 H18C 109.5
H18B C18 H18C 109.5
O2 C19 H19A 109.5
O2 C19 H19B 109.5
H19A C19 H19B 109.5
O2 C19 H19C 109.5
H19A C19 H19C 109.5
H19B C19 H19C 109.5
O3 C20 H20A 109.5
O3 C20 H20B 109.5
H20A C20 H20B 109.5
O3 C20 H20C 109.5
H20A C20 H20C 109.5
H20B C20 H20C 109.5

loop_
_geom_bond_atom_site_label_1
_geom_bond_atom_site_label_2
_geom_bond_distance
Ir1 C11 2.039(2)
Ir1 C4 2.142(3)
Ir1 C5 2.146(3)
Ir1 C3 2.149(3)
Ir1 C1 2.239(3)
Ir1 C2 2.241(2)
Ir1 Cl1 2.4277(6)
Ir1 Cl2 2.4298(6)
Si1 O3 1.617(2)
Si1 O2 1.633(2)
Si1 O1 1.633(2)
Si1 C17 1.843(3)
O1 C18 1.424(4)
O2 C19 1.415(4)
O3 C20 1.427(3)
N1 C11 1.368(3)
N1 C12 1.385(3)
N1 C14 1.453(3)
N2 C11 1.363(3)
N2 C13 1.383(3)
N2 C15 1.463(3)
C1 C2 1.394(4)
C1 C5 1.448(4)
C1 C6 1.503(4)
C2 C3 1.451(4)
C2 C7 1.502(4)
C3 C4 1.438(4)
C3 C8 1.497(4)
C4 C5 1.442(4)
C4 C9 1.495(4)
C5 C10 1.499(4)
C6 H6A 0.9800
C6 H6B 0.9800
C6 H6C 0.9800
C7 H7A 0.9800
C7 H7B 0.9800
C7 H7C 0.9800
C8 H8A 0.9800
C8 H8B 0.9800
C8 H8C 0.9800
C9 H9A 0.9800
C9 H9B 0.9800
C9 H9C 0.9800
C10 H10A 0.9800
C10 H10B 0.9800
C10 H10C 0.9800
C12 C13 1.325(4)
C12 H12 0.9500
C13 H13 0.9500
C14 H14A 0.9800
C14 H14B 0.9800
C14 H14C 0.9800
C15 C16 1.529(4)
C15 H15A 0.9900
C15 H15B 0.9900
C16 C17 1.533(4)
C16 H16A 0.9900
C16 H16B 0.9900
C17 H17A 0.9900
C17 H17B 0.9900
C18 H18A 0.9800
C18 H18B 0.9800
C18 H18C 0.9800
C19 H19A 0.9800
C19 H19B 0.9800
C19 H19C 0.9800
C20 H20A 0.9800
C20 H20B 0.9800
C20 H20C 0.9800

loop_
_geom_torsion_atom_site_label_1
_geom_torsion_atom_site_label_2
_geom_torsion_atom_site_label_3
_geom_torsion_atom_site_label_4
_geom_torsion
O3 Si1 O1 C18 -175.4(2)
O2 Si1 O1 C18 61.5(3)
C17 Si1 O1 C18 -57.2(3)
O3 Si1 O2 C19 -67.5(3)
O1 Si1 O2 C19 50.2(3)
C17 Si1 O2 C19 173.6(3)
O2 Si1 O3 C20 83.9(3)
O1 Si1 O3 C20 -37.1(3)
C17 Si1 O3 C20 -158.7(2)
C11 Ir1 C1 C2 121.9(2)
C4 Ir1 C1 C2 80.93(17)
C5 Ir1 C1 C2 120.6(2)
C3 Ir1 C1 C2 37.04(16)
Cl1 Ir1 C1 C2 -50.04(16)
Cl2 Ir1 C1 C2 -138.41(15)
C11 Ir1 C1 C5 1.3(3)
C4 Ir1 C1 C5 -39.63(16)
C3 Ir1 C1 C5 -83.53(17)
C2 Ir1 C1 C5 -120.6(2)
Cl1 Ir1 C1 C5 -170.60(13)
Cl2 Ir1 C1 C5 101.02(15)
C11 Ir1 C1 C6 -115.3(3)
C4 Ir1 C1 C6 -156.3(3)
C5 Ir1 C1 C6 -116.6(3)
C3 Ir1 C1 C6 159.8(3)
C2 Ir1 C1 C6 122.8(3)
Cl1 Ir1 C1 C6 72.8(3)
Cl2 Ir1 C1 C6 -15.6(3)
C5 C1 C2 C3 -0.2(3)
C6 C1 C2 C3 178.9(3)
Ir1 C1 C2 C3 -57.37(17)
C5 C1 C2 C7 -179.9(2)
C6 C1 C2 C7 -0.8(4)
Ir1 C1 C2 C7 122.9(3)
C5 C1 C2 Ir1 57.20(19)
C6 C1 C2 Ir1 -123.7(3)
C11 Ir1 C2 C1 -122.2(2)
C4 Ir1 C2 C1 -80.71(17)
C5 Ir1 C2 C1 -36.74(17)
C3 Ir1 C2 C1 -120.1(2)
Cl1 Ir1 C2 C1 137.02(15)
Cl2 Ir1 C2 C1 49.63(17)
C11 Ir1 C2 C3 -2.1(3)
C4 Ir1 C2 C3 39.34(16)
C5 Ir1 C2 C3 83.32(17)
C1 Ir1 C2 C3 120.1(2)
Cl1 Ir1 C2 C3 -102.92(15)
Cl2 Ir1 C2 C3 169.68(13)
C11 Ir1 C2 C7 114.2(3)
C4 Ir1 C2 C7 155.7(3)
C5 Ir1 C2 C7 -160.3(3)
C3 Ir1 C2 C7 116.4(3)
C1 Ir1 C2 C7 -123.6(3)
Cl1 Ir1 C2 C7 13.4(2)
Cl2 Ir1 C2 C7 -74.0(2)
C1 C2 C3 C4 -2.6(3)
C7 C2 C3 C4 177.1(2)
Ir1 C2 C3 C4 -62.77(17)
C1 C2 C3 C8 -172.2(3)
C7 C2 C3 C8 7.5(4)
Ir1 C2 C3 C8 127.7(3)
C1 C2 C3 Ir1 60.12(18)
C7 C2 C3 Ir1 -120.2(2)
C11 Ir1 C3 C4 -65.70(17)
C5 Ir1 C3 C4 37.84(16)
C1 Ir1 C3 C4 80.59(16)
C2 Ir1 C3 C4 115.5(2)
Cl1 Ir1 C3 C4 -163.57(14)
Cl2 Ir1 C3 C4 92.2(2)
C11 Ir1 C3 C2 178.81(15)
C4 Ir1 C3 C2 -115.5(2)
C5 Ir1 C3 C2 -77.65(16)
C1 Ir1 C3 C2 -34.90(15)
Cl1 Ir1 C3 C2 80.94(15)
Cl2 Ir1 C3 C2 -23.3(3)
C11 Ir1 C3 C8 57.1(3)
C4 Ir1 C3 C8 122.8(3)
C5 Ir1 C3 C8 160.6(3)
C1 Ir1 C3 C8 -156.6(3)
C2 Ir1 C3 C8 -121.7(4)
Cl1 Ir1 C3 C8 -40.8(3)
Cl2 Ir1 C3 C8 -145.0(2)
C2 C3 C4 C5 4.4(3)
C8 C3 C4 C5 173.5(3)
Ir1 C3 C4 C5 -61.00(18)
C2 C3 C4 C9 -175.3(2)
C8 C3 C4 C9 -6.2(4)
Ir1 C3 C4 C9 119.3(3)
C2 C3 C4 Ir1 65.44(17)
C8 C3 C4 Ir1 -125.5(3)
C11 Ir1 C4 C3 120.93(16)
C5 Ir1 C4 C3 -118.0(2)
C1 Ir1 C4 C3 -79.19(16)
C2 Ir1 C4 C3 -38.69(15)
Cl1 Ir1 C4 C3 23.89(19)
Cl2 Ir1 C4 C3 -145.34(13)
C11 Ir1 C4 C5 -121.05(16)
C3 Ir1 C4 C5 118.0(2)
C1 Ir1 C4 C5 38.83(16)
C2 Ir1 C4 C5 79.34(16)
Cl1 Ir1 C4 C5 141.92(14)
Cl2 Ir1 C4 C5 -27.3(2)
C11 Ir1 C4 C9 0.0(3)
C5 Ir1 C4 C9 121.1(3)
C3 Ir1 C4 C9 -120.9(3)
C1 Ir1 C4 C9 159.9(3)
C2 Ir1 C4 C9 -159.6(3)
Cl1 Ir1 C4 C9 -97.0(3)
Cl2 Ir1 C4 C9 93.8(3)
C3 C4 C5 C1 -4.5(3)
C9 C4 C5 C1 175.2(3)
Ir1 C4 C5 C1 -65.63(18)
C3 C4 C5 C10 -173.5(3)
C9 C4 C5 C10 6.2(5)
Ir1 C4 C5 C10 125.4(3)
C3 C4 C5 Ir1 61.09(18)
C9 C4 C5 Ir1 -119.2(3)
C2 C1 C5 C4 2.9(3)
C6 C1 C5 C4 -176.2(2)
Ir1 C1 C5 C4 62.96(17)
C2 C1 C5 C10 172.8(2)
C6 C1 C5 C10 -6.3(4)
Ir1 C1 C5 C10 -127.2(3)
C2 C1 C5 Ir1 -60.03(19)
C6 C1 C5 Ir1 120.8(3)
C11 Ir1 C5 C4 65.63(17)
C3 Ir1 C5 C4 -37.73(15)
C1 Ir1 C5 C4 -115.1(2)
C2 Ir1 C5 C4 -80.49(16)
Cl1 Ir1 C5 C4 -95.2(2)
Cl2 Ir1 C5 C4 161.21(14)
C11 Ir1 C5 C1 -179.25(15)
C4 Ir1 C5 C1 115.1(2)
C3 Ir1 C5 C1 77.39(16)
C2 Ir1 C5 C1 34.64(15)
Cl1 Ir1 C5 C1 19.9(3)
Cl2 Ir1 C5 C1 -83.67(15)
C11 Ir1 C5 C10 -59.5(3)
C4 Ir1 C5 C10 -125.1(4)
C3 Ir1 C5 C10 -162.8(3)
C1 Ir1 C5 C10 119.8(4)
C2 Ir1 C5 C10 154.4(3)
Cl1 Ir1 C5 C10 139.7(2)
Cl2 Ir1 C5 C10 36.1(3)
C13 N2 C11 N1 0.1(3)
C15 N2 C11 N1 -179.7(2)
C13 N2 C11 Ir1 -168.52(18)
C15 N2 C11 Ir1 11.6(4)
C12 N1 C11 N2 -0.7(3)
C14 N1 C11 N2 -177.0(2)
C12 N1 C11 Ir1 167.99(19)
C14 N1 C11 Ir1 -8.4(4)
C4 Ir1 C11 N2 81.9(2)
C5 Ir1 C11 N2 46.6(2)
C3 Ir1 C11 N2 117.0(2)
C1 Ir1 C11 N2 45.8(3)
C2 Ir1 C11 N2 118.4(2)
Cl1 Ir1 C11 N2 -141.4(2)
Cl2 Ir1 C11 N2 -54.4(2)
C4 Ir1 C11 N1 -84.1(2)
C5 Ir1 C11 N1 -119.3(2)
C3 Ir1 C11 N1 -48.9(2)
C1 Ir1 C11 N1 -120.2(2)
C2 Ir1 C11 N1 -47.5(3)
Cl1 Ir1 C11 N1 52.6(2)
Cl2 Ir1 C11 N1 139.6(2)
C11 N1 C12 C13 1.0(3)
C14 N1 C12 C13 177.5(3)
N1 C12 C13 N2 -0.8(3)
C11 N2 C13 C12 0.4(3)
C15 N2 C13 C12 -179.7(2)
C11 N2 C15 C16 108.9(3)
C13 N2 C15 C16 -70.9(3)
N2 C15 C16 C17 -176.4(2)
C15 C16 C17 Si1 174.98(19)
O3 Si1 C17 C16 56.3(2)
O2 Si1 C17 C16 178.7(2)
O1 Si1 C17 C16 -59.8(2)
